data_7026568
loop_
_publ_author_name
'Xu, Bao-Hua'
'Kehr, Gerald'
'Fr\"ohlich, Roland'
'Nauha, Elisa'
'Erker, Gerhard'

_publ_section_title
;
 Zirconocene complexes bearing novel 3-dimethylamino-1,2-dihydropentalene
 derived ligand systems.
;
_journal_issue 41
_journal_name_full 'Dalton transactions (Cambridge, England : 2003)'
_journal_page_first 9973
_journal_page_last 9981
_journal_paper_doi 10.1039/c0dt00515k
_journal_volume 39
_journal_year 2010
_chemical_formula_sum 'C22 H28 Cl2 N2 Zr'
_chemical_formula_weight 482.58
_chemical_name_systematic
;
?
;
_space_group_IT_number 2
_symmetry_cell_setting triclinic
_symmetry_space_group_name_Hall '-P 1'
_symmetry_space_group_name_H-M 'P -1'
_atom_sites_solution_hydrogens geom
_atom_sites_solution_primary direct
_atom_sites_solution_secondary difmap
_audit_creation_method SHELXL-97
_cell_angle_alpha 66.631(1)
_cell_angle_beta 81.662(1)
_cell_angle_gamma 84.245(2)
_cell_formula_units_Z 2
_cell_length_a 9.1539(2)
_cell_length_b 10.5147(2)
_cell_length_c 12.1510(3)
_cell_measurement_reflns_used 2458
_cell_measurement_temperature 223(2)
_cell_measurement_theta_max 27.88
_cell_measurement_theta_min 4.08
_cell_volume 1061.08(4)
_computing_cell_refinement 'Collect (Nonius B.V., 1998)'
_computing_data_collection 'Collect (Nonius B.V., 1998)'
_computing_data_reduction 'Denzo-SMN (Otwinowski & Minor, 1997)'
_computing_molecular_graphics 'XP (BrukerAXS, 2000)'
_computing_publication_material 'SHELXL-97 (Sheldrick, 1997)'
_computing_structure_refinement 'SHELXL-97 (Sheldrick, 1997)'
_computing_structure_solution 'SHELXS-97 (Sheldrick, 1990)'
_diffrn_ambient_temperature 223(2)
_diffrn_measured_fraction_theta_full 0.969
_diffrn_measured_fraction_theta_max 0.969
_diffrn_measurement_device_type 'Nonius KappaCCD APEXII'
_diffrn_measurement_method '\w and \f scans'
_diffrn_radiation_monochromator 'Montel mirror'
_diffrn_radiation_source 'rotating anode Nonius FR591'
_diffrn_radiation_type MoK\a
_diffrn_radiation_wavelength 0.71073
_diffrn_reflns_av_R_equivalents 0.043
_diffrn_reflns_av_sigmaI/netI 0.0291
_diffrn_reflns_limit_h_max 11
_diffrn_reflns_limit_h_min -11
_diffrn_reflns_limit_k_max 11
_diffrn_reflns_limit_k_min -13
_diffrn_reflns_limit_l_max 15
_diffrn_reflns_limit_l_min -15
_diffrn_reflns_number 9087
_diffrn_reflns_theta_full 27.85
_diffrn_reflns_theta_max 27.85
_diffrn_reflns_theta_min 4.09
_exptl_absorpt_coefficient_mu 0.780
_exptl_absorpt_correction_T_max 0.8920
_exptl_absorpt_correction_T_min 0.7998
_exptl_absorpt_correction_type multi-scan
_exptl_absorpt_process_details 'Denzo (Otwinowski, Borek, Majewski & Minor, 2003)'
_exptl_crystal_colour yellow-orange
_exptl_crystal_density_diffrn 1.510
_exptl_crystal_density_method 'not measured'
_exptl_crystal_description block
_exptl_crystal_F_000 496
_exptl_crystal_size_max 0.30
_exptl_crystal_size_mid 0.20
_exptl_crystal_size_min 0.15
_refine_diff_density_max 0.749
_refine_diff_density_min -0.995
_refine_diff_density_rms 0.081
_refine_ls_extinction_method none
_refine_ls_goodness_of_fit_ref 1.039
_refine_ls_hydrogen_treatment constr
_refine_ls_matrix_type full
_refine_ls_number_parameters 250
_refine_ls_number_reflns 4883
_refine_ls_number_restraints 0
_refine_ls_restrained_S_all 1.039
_refine_ls_R_factor_all 0.0482
_refine_ls_R_factor_gt 0.0449
_refine_ls_shift/su_max 0.001
_refine_ls_shift/su_mean 0.000
_refine_ls_structure_factor_coef Fsqd
_refine_ls_weighting_details 'calc w=1/[\s^2^(Fo^2^)+(0.0424P)^2^+2.0667P] where P=(Fo^2^+2Fc^2^)/3'
_refine_ls_weighting_scheme calc
_refine_ls_wR_factor_gt 0.1069
_refine_ls_wR_factor_ref 0.1100
_reflns_number_gt 4565
_reflns_number_total 4883
_reflns_threshold_expression >2sigma(I)
_cod_data_source_file c0dt00515k.txt
_cod_data_source_block erk5206
_cod_original_sg_symbol_H-M P-1
_cod_database_code 7026568

loop_
_symmetry_equiv_pos_as_xyz
'x, y, z'
'-x, -y, -z'

loop_
_atom_site_label
_atom_site_type_symbol
_atom_site_fract_x
_atom_site_fract_y
_atom_site_fract_z
_atom_site_U_iso_or_equiv
_atom_site_adp_type
_atom_site_occupancy
_atom_site_symmetry_multiplicity
_atom_site_calc_flag
_atom_site_refinement_flags
Zr Zr 0.19416(3) 0.17175(3) 0.26653(2) 0.03079(10) Uani 1 1 d .
Cl1 Cl 0.00112(9) 0.07607(11) 0.20663(9) 0.0527(2) Uani 1 1 d .
Cl2 Cl 0.29823(9) -0.04308(9) 0.41100(8) 0.0467(2) Uani 1 1 d .
C1 C 0.3065(4) 0.4756(3) 0.2709(3) 0.0403(7) Uani 1 1 d .
C2 C 0.4106(4) 0.3996(4) 0.3731(3) 0.0515(9) Uani 1 1 d .
H2A H 0.5053 0.3722 0.3377 0.062 Uiso 1 1 calc R
H2B H 0.4299 0.4633 0.4097 0.062 Uiso 1 1 calc R
C3 C 0.3376(4) 0.2682(4) 0.4725(3) 0.0498(8) Uani 1 1 d .
H3 H 0.3998 0.1846 0.4754 0.060 Uiso 1 1 calc R
C4 C 0.1953(4) 0.2679(3) 0.4238(3) 0.0384(6) Uani 1 1 d .
C5 C 0.0668(4) 0.1894(4) 0.4600(3) 0.0421(7) Uani 1 1 d .
H5 H 0.0493 0.1086 0.5299 0.050 Uiso 1 1 calc R
C6 C -0.0292(3) 0.2556(4) 0.3715(3) 0.0408(7) Uani 1 1 d .
H6 H -0.1235 0.2267 0.3726 0.049 Uiso 1 1 calc R
C7 C 0.0390(3) 0.3732(3) 0.2800(3) 0.0372(6) Uani 1 1 d .
H7 H -0.0003 0.4341 0.2093 0.045 Uiso 1 1 calc R
C8 C 0.1770(3) 0.3813(3) 0.3153(3) 0.0328(6) Uani 1 1 d .
N1 N 0.2547(4) 0.6180(3) 0.2582(3) 0.0501(7) Uani 1 1 d .
C9 C 0.3754(6) 0.7139(5) 0.2158(5) 0.0722(13) Uani 1 1 d .
H9A H 0.3372 0.8045 0.2130 0.108 Uiso 1 1 calc R
H9B H 0.4183 0.7216 0.1358 0.108 Uiso 1 1 calc R
H9C H 0.4506 0.6791 0.2707 0.108 Uiso 1 1 calc R
C10 C 0.1668(6) 0.6268(5) 0.3655(4) 0.0688(12) Uani 1 1 d .
H10A H 0.2282 0.5984 0.4307 0.103 Uiso 1 1 calc R
H10B H 0.0847 0.5663 0.3893 0.103 Uiso 1 1 calc R
H10C H 0.1292 0.7216 0.3477 0.103 Uiso 1 1 calc R
C11 C 0.3095(7) 0.2706(6) 0.5978(4) 0.0815(15) Uani 1 1 d .
H11A H 0.2520 0.3544 0.5946 0.122 Uiso 1 1 calc R
H11B H 0.4031 0.2687 0.6271 0.122 Uiso 1 1 calc R
H11C H 0.2554 0.1901 0.6520 0.122 Uiso 1 1 calc R
C1A C 0.3767(3) 0.4784(3) 0.1458(3) 0.0395(7) Uani 1 1 d .
H1A H 0.4769 0.5151 0.1251 0.047 Uiso 1 1 calc R
C2A C 0.2772(4) 0.5631(4) 0.0487(3) 0.0433(7) Uani 1 1 d .
H2A1 H 0.2581 0.6593 0.0237 0.052 Uiso 1 1 calc R
C3A C 0.2205(4) 0.4849(4) 0.0034(3) 0.0428(7) Uani 1 1 d .
H3A H 0.1537 0.5171 -0.0549 0.051 Uiso 1 1 calc R
C4A C 0.2781(3) 0.3404(3) 0.0583(3) 0.0362(6) Uani 1 1 d .
C5A C 0.2958(3) 0.2144(4) 0.0386(3) 0.0383(7) Uani 1 1 d .
C6A C 0.3971(3) 0.1288(3) 0.1212(3) 0.0380(6) Uani 1 1 d .
H6A H 0.4204 0.0345 0.1375 0.046 Uiso 1 1 calc R
C7A C 0.4571(3) 0.2071(3) 0.1751(3) 0.0377(6) Uani 1 1 d .
C8A C 0.3798(3) 0.3365(3) 0.1390(3) 0.0350(6) Uani 1 1 d .
N1A N 0.2317(3) 0.1804(3) -0.0395(3) 0.0484(7) Uani 1 1 d .
C9A C 0.1139(5) 0.2700(5) -0.1017(4) 0.0631(11) Uani 1 1 d .
H9A1 H 0.0407 0.2903 -0.0439 0.095 Uiso 1 1 calc R
H9A2 H 0.0678 0.2241 -0.1421 0.095 Uiso 1 1 calc R
H9A3 H 0.1540 0.3558 -0.1608 0.095 Uiso 1 1 calc R
C10A C 0.2445(5) 0.0387(5) -0.0309(4) 0.0630(11) Uani 1 1 d .
H10D H 0.3478 0.0073 -0.0324 0.095 Uiso 1 1 calc R
H10E H 0.2042 0.0338 -0.0986 0.095 Uiso 1 1 calc R
H10F H 0.1901 -0.0200 0.0440 0.095 Uiso 1 1 calc R
C11A C 0.5865(3) 0.1571(4) 0.2481(3) 0.0474(8) Uani 1 1 d .
H11D H 0.6730 0.2069 0.2014 0.071 Uiso 1 1 calc R
H11E H 0.6061 0.0586 0.2679 0.071 Uiso 1 1 calc R
H11F H 0.5635 0.1738 0.3219 0.071 Uiso 1 1 calc R

loop_
_atom_site_aniso_label
_atom_site_aniso_U_11
_atom_site_aniso_U_22
_atom_site_aniso_U_33
_atom_site_aniso_U_23
_atom_site_aniso_U_13
_atom_site_aniso_U_12
Zr 0.02503(15) 0.03908(17) 0.02866(15) -0.01430(12) -0.00010(10) -0.00269(10)
Cl1 0.0367(4) 0.0803(6) 0.0543(5) -0.0386(5) -0.0010(3) -0.0146(4)
Cl2 0.0442(4) 0.0436(4) 0.0429(4) -0.0081(3) -0.0030(3) -0.0002(3)
C1 0.0397(16) 0.0420(16) 0.0418(17) -0.0178(13) -0.0053(13) -0.0065(13)
C2 0.0473(19) 0.061(2) 0.053(2) -0.0245(18) -0.0163(16) -0.0070(16)
C3 0.056(2) 0.057(2) 0.0400(18) -0.0189(16) -0.0181(16) -0.0003(17)
C4 0.0412(16) 0.0469(17) 0.0287(14) -0.0168(13) -0.0017(12) -0.0037(13)
C5 0.0474(18) 0.0461(17) 0.0296(14) -0.0149(13) 0.0093(13) -0.0077(14)
C6 0.0290(14) 0.0534(18) 0.0438(17) -0.0255(15) 0.0060(12) -0.0056(13)
C7 0.0277(14) 0.0478(17) 0.0353(15) -0.0177(13) 0.0003(11) 0.0026(12)
C8 0.0324(14) 0.0387(15) 0.0278(13) -0.0146(11) 0.0004(11) -0.0020(11)
N1 0.0588(19) 0.0423(15) 0.0550(18) -0.0244(14) -0.0045(15) -0.0074(13)
C9 0.080(3) 0.051(2) 0.090(3) -0.027(2) -0.012(3) -0.022(2)
C10 0.095(3) 0.058(2) 0.063(3) -0.036(2) -0.002(2) -0.003(2)
C11 0.104(4) 0.108(4) 0.043(2) -0.033(2) -0.026(2) -0.014(3)
C1A 0.0312(14) 0.0422(16) 0.0401(16) -0.0115(13) 0.0023(12) -0.0071(12)
C2A 0.0399(17) 0.0436(17) 0.0361(16) -0.0070(13) 0.0018(13) -0.0001(13)
C3A 0.0377(16) 0.0527(19) 0.0292(14) -0.0094(13) -0.0020(12) 0.0067(14)
C4A 0.0285(13) 0.0479(17) 0.0289(14) -0.0138(12) 0.0006(11) 0.0026(12)
C5A 0.0303(14) 0.0523(18) 0.0317(14) -0.0187(13) 0.0029(11) 0.0017(13)
C6A 0.0301(14) 0.0464(17) 0.0362(15) -0.0175(13) 0.0015(12) 0.0028(12)
C7A 0.0263(13) 0.0472(17) 0.0339(15) -0.0120(13) 0.0012(11) 0.0006(12)
C8A 0.0250(13) 0.0443(16) 0.0344(14) -0.0148(12) -0.0003(11) -0.0028(11)
N1A 0.0485(16) 0.0667(19) 0.0388(15) -0.0311(14) -0.0085(12) 0.0084(14)
C9A 0.063(2) 0.087(3) 0.053(2) -0.042(2) -0.027(2) 0.022(2)
C10A 0.058(2) 0.082(3) 0.070(3) -0.054(2) -0.014(2) 0.015(2)
C11A 0.0289(15) 0.059(2) 0.0496(19) -0.0168(16) -0.0067(14) 0.0034(14)

loop_
_atom_type_symbol
_atom_type_description
_atom_type_scat_dispersion_real
_atom_type_scat_dispersion_imag
_atom_type_scat_source
C C 0.0033 0.0016 'International Tables Vol C Tables 4.2.6.8 and 6.1.1.4'
H H 0.0000 0.0000 'International Tables Vol C Tables 4.2.6.8 and 6.1.1.4'
N N 0.0061 0.0033 'International Tables Vol C Tables 4.2.6.8 and 6.1.1.4'
Cl Cl 0.1484 0.1585 'International Tables Vol C Tables 4.2.6.8 and 6.1.1.4'
Zr Zr -2.9673 0.5597 'International Tables Vol C Tables 4.2.6.8 and 6.1.1.4'

loop_
_geom_angle_atom_site_label_1
_geom_angle_atom_site_label_2
_geom_angle_atom_site_label_3
_geom_angle
Cl1 Zr C8A 128.95(7)
Cl1 Zr Cl2 99.45(3)
C8A Zr Cl2 113.83(7)
Cl1 Zr C7 95.12(8)
C8A Zr C7 87.30(10)
Cl2 Zr C7 135.64(8)
Cl1 Zr C8 128.18(7)
C8A Zr C8 68.64(10)
Cl2 Zr C8 117.34(7)
C7 Zr C8 33.10(10)
Cl1 Zr C4 132.95(8)
C8A Zr C4 88.66(10)
Cl2 Zr C4 85.93(8)
C7 Zr C4 54.63(10)
C8 Zr C4 32.70(10)
Cl1 Zr C7A 128.01(8)
C8A Zr C7A 32.94(10)
Cl2 Zr C7A 83.37(7)
C7 Zr C7A 118.78(11)
C8 Zr C7A 93.17(10)
C4 Zr C7A 99.02(11)
Cl1 Zr C6A 95.23(8)
C8A Zr C6A 54.43(11)
Cl2 Zr C6A 83.25(8)
C7 Zr C6A 136.84(11)
C8 Zr C6A 122.71(10)
C4 Zr C6A 131.75(11)
C7A Zr C6A 33.08(11)
Cl1 Zr C4A 95.86(8)
C8A Zr C4A 33.61(10)
Cl2 Zr C4A 135.39(7)
C7 Zr C4A 83.62(10)
C8 Zr C4A 83.02(10)
C4 Zr C4A 112.74(11)
C7A Zr C4A 54.76(10)
C6A Zr C4A 53.68(10)
Cl1 Zr C6 80.90(8)
C8A Zr C6 119.32(11)
Cl2 Zr C6 109.15(8)
C7 Zr C6 33.01(10)
C8 Zr C6 54.13(10)
C4 Zr C6 53.78(10)
C7A Zr C6 147.29(11)
C6A Zr C6 167.42(11)
C4A Zr C6 114.54(11)
Cl1 Zr C5 101.39(8)
C8A Zr C5 120.32(11)
Cl2 Zr C5 81.39(8)
C7 Zr C5 54.64(11)
C8 Zr C5 54.37(10)
C4 Zr C5 32.79(10)
C7A Zr C5 130.04(11)
C6A Zr C5 158.96(11)
C4A Zr C5 135.73(11)
C6 Zr C5 32.24(11)
Cl1 Zr C5A 78.16(7)
C8A Zr C5A 54.13(10)
Cl2 Zr C5A 112.63(7)
C7 Zr C5A 111.30(10)
C8 Zr C5A 114.80(10)
C4 Zr C5A 142.31(11)
C7A Zr C5A 54.08(10)
C6A Zr C5A 32.09(9)
C4A Zr C5A 31.86(10)
C6 Zr C5A 135.60(10)
C5 Zr C5A 165.94(11)
N1 C1 C8 110.0(3)
N1 C1 C1A 109.0(3)
C8 C1 C1A 108.9(3)
N1 C1 C2 114.8(3)
C8 C1 C2 101.2(3)
C1A C1 C2 112.7(3)
C3 C2 C1 110.7(3)
C4 C3 C11 111.6(4)
C4 C3 C2 102.1(3)
C11 C3 C2 114.8(4)
C8 C4 C5 108.8(3)
C8 C4 C3 113.0(3)
C5 C4 C3 138.1(3)
C8 C4 Zr 73.29(17)
C5 C4 Zr 75.26(18)
C3 C4 Zr 120.0(2)
C6 C5 C4 106.8(3)
C6 C5 Zr 73.33(18)
C4 C5 Zr 71.95(17)
C5 C6 C7 109.1(3)
C5 C6 Zr 74.43(18)
C7 C6 Zr 71.76(17)
C8 C7 C6 107.0(3)
C8 C7 Zr 73.71(17)
C6 C7 Zr 75.23(18)
C4 C8 C7 108.3(3)
C4 C8 C1 113.1(3)
C7 C8 C1 138.7(3)
C4 C8 Zr 74.01(18)
C7 C8 Zr 73.19(18)
C1 C8 Zr 118.5(2)
C10 N1 C9 111.0(3)
C10 N1 C1 114.4(3)
C9 N1 C1 112.4(3)
C8A C1A C2A 100.9(3)
C8A C1A C1 112.1(3)
C2A C1A C1 110.5(3)
C3A C2A C1A 112.3(3)
C2A C3A C4A 109.8(3)
C5A C4A C8A 109.3(3)
C5A C4A C3A 141.1(3)
C8A C4A C3A 107.3(3)
C5A C4A Zr 80.07(18)
C8A C4A Zr 70.87(17)
C3A C4A Zr 125.1(2)
N1A C5A C4A 128.6(3)
N1A C5A C6A 126.9(3)
C4A C5A C6A 104.5(3)
N1A C5A Zr 127.3(2)
C4A C5A Zr 68.07(16)
C6A C5A Zr 67.98(16)
C7A C6A C5A 110.5(3)
C7A C6A Zr 73.15(17)
C5A C6A Zr 79.94(17)
C8A C7A C6A 106.5(3)
C8A C7A C11A 129.3(3)
C6A C7A C11A 124.1(3)
C8A C7A Zr 71.49(16)
C6A C7A Zr 73.77(17)
C11A C7A Zr 123.3(2)
C7A C8A C4A 108.5(3)
C7A C8A C1A 141.9(3)
C4A C8A C1A 109.2(3)
C7A C8A Zr 75.57(18)
C4A C8A Zr 75.51(17)
C1A C8A Zr 119.28(19)
C5A N1A C10A 119.6(3)
C5A N1A C9A 119.3(3)
C10A N1A C9A 118.0(3)

loop_
_geom_bond_atom_site_label_1
_geom_bond_atom_site_label_2
_geom_bond_distance
Zr Cl1 2.4444(9)
Zr C8A 2.447(3)
Zr Cl2 2.4493(8)
Zr C7 2.477(3)
Zr C8 2.484(3)
Zr C4 2.493(3)
Zr C7A 2.499(3)
Zr C6A 2.507(3)
Zr C4A 2.507(3)
Zr C6 2.522(3)
Zr C5 2.536(3)
Zr C5A 2.662(3)
C1 N1 1.479(4)
C1 C8 1.518(4)
C1 C1A 1.552(5)
C1 C2 1.579(5)
C2 C3 1.562(5)
C3 C4 1.507(5)
C3 C11 1.517(5)
C4 C8 1.401(4)
C4 C5 1.420(5)
C5 C6 1.404(5)
C6 C7 1.421(5)
C7 C8 1.413(4)
N1 C10 1.460(5)
N1 C9 1.466(5)
C1A C8A 1.524(4)
C1A C2A 1.527(5)
C2A C3A 1.332(5)
C3A C4A 1.472(4)
C4A C5A 1.427(5)
C4A C8A 1.434(4)
C5A N1A 1.358(4)
C5A C6A 1.436(4)
C6A C7A 1.425(5)
C7A C8A 1.403(4)
C7A C11A 1.508(4)
N1A C10A 1.445(5)
N1A C9A 1.446(5)

loop_
_geom_torsion_atom_site_label_1
_geom_torsion_atom_site_label_2
_geom_torsion_atom_site_label_3
_geom_torsion_atom_site_label_4
_geom_torsion
N1 C1 C2 C3 117.2(3)
C8 C1 C2 C3 -1.2(4)
C1A C1 C2 C3 -117.3(3)
C1 C2 C3 C4 1.9(4)
C1 C2 C3 C11 -119.1(4)
C11 C3 C4 C8 121.1(4)
C2 C3 C4 C8 -2.0(4)
C11 C3 C4 C5 -53.7(6)
C2 C3 C4 C5 -176.8(4)
C11 C3 C4 Zr -155.5(3)
C2 C3 C4 Zr 81.3(3)
Cl1 Zr C4 C8 -96.51(18)
C8A Zr C4 C8 50.36(18)
Cl2 Zr C4 C8 164.36(18)
C7 Zr C4 C8 -37.27(17)
C7A Zr C4 C8 81.75(19)
C6A Zr C4 C8 87.2(2)
C4A Zr C4 C8 26.3(2)
C6 Zr C4 C8 -78.3(2)
C5 Zr C4 C8 -115.2(3)
C5A Zr C4 C8 41.8(3)
Cl1 Zr C4 C5 18.7(2)
C8A Zr C4 C5 165.6(2)
Cl2 Zr C4 C5 -80.40(19)
C7 Zr C4 C5 78.0(2)
C8 Zr C4 C5 115.2(3)
C7A Zr C4 C5 -163.0(2)
C6A Zr C4 C5 -157.60(19)
C4A Zr C4 C5 141.53(19)
C6 Zr C4 C5 36.98(19)
C5A Zr C4 C5 157.01(19)
Cl1 Zr C4 C3 156.2(2)
C8A Zr C4 C3 -56.9(3)
Cl2 Zr C4 C3 57.1(3)
C7 Zr C4 C3 -144.5(3)
C8 Zr C4 C3 -107.3(3)
C7A Zr C4 C3 -25.5(3)
C6A Zr C4 C3 -20.1(3)
C4A Zr C4 C3 -81.0(3)
C6 Zr C4 C3 174.5(3)
C5 Zr C4 C3 137.5(4)
C5A Zr C4 C3 -65.5(3)
C8 C4 C5 C6 0.7(4)
C3 C4 C5 C6 175.6(4)
Zr C4 C5 C6 -65.5(2)
C8 C4 C5 Zr 66.2(2)
C3 C4 C5 Zr -118.8(4)
Cl1 Zr C5 C6 -51.6(2)
C8A Zr C5 C6 97.8(2)
Cl2 Zr C5 C6 -149.5(2)
C7 Zr C5 C6 36.64(19)
C8 Zr C5 C6 77.6(2)
C4 Zr C5 C6 114.6(3)
C7A Zr C5 C6 136.7(2)
C6A Zr C5 C6 166.9(3)
C4A Zr C5 C6 59.3(3)
C5A Zr C5 C6 35.1(5)
Cl1 Zr C5 C4 -166.13(18)
C8A Zr C5 C4 -16.7(2)
Cl2 Zr C5 C4 95.89(19)
C7 Zr C5 C4 -77.9(2)
C8 Zr C5 C4 -36.97(18)
C7A Zr C5 C4 22.1(3)
C6A Zr C5 C4 52.4(4)
C4A Zr C5 C4 -55.3(3)
C6 Zr C5 C4 -114.6(3)
C5A Zr C5 C4 -79.4(5)
C4 C5 C6 C7 0.7(4)
Zr C5 C6 C7 -63.9(2)
C4 C5 C6 Zr 64.6(2)
Cl1 Zr C6 C5 129.0(2)
C8A Zr C6 C5 -101.2(2)
Cl2 Zr C6 C5 32.0(2)
C7 Zr C6 C5 -116.7(3)
C8 Zr C6 C5 -78.4(2)
C4 Zr C6 C5 -37.63(19)
C7A Zr C6 C5 -76.3(3)
C6A Zr C6 C5 -158.1(4)
C4A Zr C6 C5 -138.72(19)
C5A Zr C6 C5 -168.47(18)
Cl1 Zr C6 C7 -114.35(19)
C8A Zr C6 C7 15.5(2)
Cl2 Zr C6 C7 148.73(17)
C8 Zr C6 C7 38.31(17)
C4 Zr C6 C7 79.1(2)
C7A Zr C6 C7 40.4(3)
C6A Zr C6 C7 -41.4(6)
C4A Zr C6 C7 -22.0(2)
C5 Zr C6 C7 116.7(3)
C5A Zr C6 C7 -51.8(2)
C5 C6 C7 C8 -1.8(4)
Zr C6 C7 C8 -67.4(2)
C5 C6 C7 Zr 65.6(2)
Cl1 Zr C7 C8 177.65(16)
C8A Zr C7 C8 -53.47(18)
Cl2 Zr C7 C8 68.5(2)
C4 Zr C7 C8 36.81(17)
C7A Zr C7 C8 -43.4(2)
C6A Zr C7 C8 -79.1(2)
C4A Zr C7 C8 -87.00(18)
C6 Zr C7 C8 113.1(3)
C5 Zr C7 C8 77.31(19)
C5A Zr C7 C8 -103.08(18)
Cl1 Zr C7 C6 64.58(18)
C8A Zr C7 C6 -166.5(2)
Cl2 Zr C7 C6 -44.5(2)
C8 Zr C7 C6 -113.1(3)
C4 Zr C7 C6 -76.3(2)
C7A Zr C7 C6 -156.44(18)
C6A Zr C7 C6 167.84(18)
C4A Zr C7 C6 159.9(2)
C5 Zr C7 C6 -35.77(19)
C5A Zr C7 C6 143.84(18)
C5 C4 C8 C7 -1.8(4)
C3 C4 C8 C7 -178.2(3)
Zr C4 C8 C7 65.7(2)
C5 C4 C8 C1 177.8(3)
C3 C4 C8 C1 1.4(4)
Zr C4 C8 C1 -114.7(2)
C5 C4 C8 Zr -67.5(2)
C3 C4 C8 Zr 116.1(3)
C6 C7 C8 C4 2.2(3)
Zr C7 C8 C4 -66.2(2)
C6 C7 C8 C1 -177.2(4)
Zr C7 C8 C1 114.3(4)
C6 C7 C8 Zr 68.5(2)
N1 C1 C8 C4 -121.9(3)
C1A C1 C8 C4 118.8(3)
C2 C1 C8 C4 -0.1(4)
N1 C1 C8 C7 57.5(5)
C1A C1 C8 C7 -61.8(5)
C2 C1 C8 C7 179.3(4)
N1 C1 C8 Zr 154.4(2)
C1A C1 C8 Zr 35.0(3)
C2 C1 C8 Zr -83.8(3)
Cl1 Zr C8 C4 112.31(17)
C8A Zr C8 C4 -124.2(2)
Cl2 Zr C8 C4 -17.6(2)
C7 Zr C8 C4 115.3(3)
C7A Zr C8 C4 -101.79(19)
C6A Zr C8 C4 -117.68(19)
C4A Zr C8 C4 -155.70(19)
C6 Zr C8 C4 77.1(2)
C5 Zr C8 C4 37.06(18)
C5A Zr C8 C4 -153.34(17)
Cl1 Zr C8 C7 -3.0(2)
C8A Zr C8 C7 120.47(19)
Cl2 Zr C8 C7 -132.90(16)
C4 Zr C8 C7 -115.3(3)
C7A Zr C8 C7 142.93(18)
C6A Zr C8 C7 127.04(18)
C4A Zr C8 C7 89.02(18)
C6 Zr C8 C7 -38.20(18)
C5 Zr C8 C7 -78.22(19)
C5A Zr C8 C7 91.37(18)
Cl1 Zr C8 C1 -139.75(19)
C8A Zr C8 C1 -16.3(2)
Cl2 Zr C8 C1 90.3(2)
C7 Zr C8 C1 -136.8(3)
C4 Zr C8 C1 107.9(3)
C7A Zr C8 C1 6.2(2)
C6A Zr C8 C1 -9.7(3)
C4A Zr C8 C1 -47.8(2)
C6 Zr C8 C1 -175.0(3)
C5 Zr C8 C1 145.0(3)
C5A Zr C8 C1 -45.4(2)
C8 C1 N1 C10 52.1(4)
C1A C1 N1 C10 171.4(3)
C2 C1 N1 C10 -61.2(4)
C8 C1 N1 C9 179.8(3)
C1A C1 N1 C9 -60.9(4)
C2 C1 N1 C9 66.5(4)
N1 C1 C1A C8A -158.5(3)
C8 C1 C1A C8A -38.5(3)
C2 C1 C1A C8A 72.9(3)
N1 C1 C1A C2A -46.8(3)
C8 C1 C1A C2A 73.2(3)
C2 C1 C1A C2A -175.4(3)
C8A C1A C2A C3A 5.7(3)
C1 C1A C2A C3A -113.0(3)
C1A C2A C3A C4A -2.6(4)
C2A C3A C4A C5A -161.1(4)
C2A C3A C4A C8A -1.9(4)
C2A C3A C4A Zr 76.5(3)
Cl1 Zr C4A C5A -56.22(17)
C8A Zr C4A C5A 114.5(3)
Cl2 Zr C4A C5A 53.6(2)
C7 Zr C4A C5A -150.73(19)
C8 Zr C4A C5A 175.94(18)
C4 Zr C4A C5A 161.99(17)
C7A Zr C4A C5A 77.05(19)
C6A Zr C4A C5A 35.98(17)
C6 Zr C4A C5A -138.87(17)
C5 Zr C4A C5A -169.15(17)
Cl1 Zr C4A C8A -170.76(17)
Cl2 Zr C4A C8A -60.9(2)
C7 Zr C4A C8A 94.72(19)
C8 Zr C4A C8A 61.40(18)
C4 Zr C4A C8A 47.4(2)
C7A Zr C4A C8A -37.50(18)
C6A Zr C4A C8A -78.57(19)
C6 Zr C4A C8A 106.59(18)
C5 Zr C4A C8A 76.3(2)
C5A Zr C4A C8A -114.5(3)
Cl1 Zr C4A C3A 91.2(3)
C8A Zr C4A C3A -98.0(3)
Cl2 Zr C4A C3A -159.0(2)
C7 Zr C4A C3A -3.3(3)
C8 Zr C4A C3A -36.6(3)
C4 Zr C4A C3A -50.6(3)
C7A Zr C4A C3A -135.5(3)
C6A Zr C4A C3A -176.6(3)
C6 Zr C4A C3A 8.6(3)
C5 Zr C4A C3A -21.7(3)
C5A Zr C4A C3A 147.4(4)
C8A C4A C5A N1A -173.4(3)
C3A C4A C5A N1A -14.5(6)
Zr C4A C5A N1A 121.0(3)
C8A C4A C5A C6A 7.0(3)
C3A C4A C5A C6A 165.9(4)
Zr C4A C5A C6A -58.6(2)
C8A C4A C5A Zr 65.6(2)
C3A C4A C5A Zr -135.5(4)
Cl1 Zr C5A N1A -0.2(3)
C8A Zr C5A N1A -161.0(3)
Cl2 Zr C5A N1A 95.2(3)
C7 Zr C5A N1A -91.2(3)
C8 Zr C5A N1A -127.0(3)
C4 Zr C5A N1A -150.4(3)
C7A Zr C5A N1A 158.0(3)
C6A Zr C5A N1A 120.4(4)
C4A Zr C5A N1A -122.6(4)
C6 Zr C5A N1A -63.8(3)
C5 Zr C5A N1A -89.8(5)
Cl1 Zr C5A C4A 122.35(17)
C8A Zr C5A C4A -38.42(17)
Cl2 Zr C5A C4A -142.23(16)
C7 Zr C5A C4A 31.4(2)
C8 Zr C5A C4A -4.4(2)
C4 Zr C5A C4A -27.8(3)
C7A Zr C5A C4A -79.39(19)
C6A Zr C5A C4A -117.0(3)
C6 Zr C5A C4A 58.8(2)
C5 Zr C5A C4A 32.7(5)
Cl1 Zr C5A C6A -120.7(2)
C8A Zr C5A C6A 78.6(2)
Cl2 Zr C5A C6A -25.2(2)
C7 Zr C5A C6A 148.43(19)
C8 Zr C5A C6A 112.6(2)
C4 Zr C5A C6A 89.2(2)
C7A Zr C5A C6A 37.60(19)
C4A Zr C5A C6A 117.0(3)
C6 Zr C5A C6A 175.77(18)
C5 Zr C5A C6A 149.7(4)
N1A C5A C6A C7A 171.4(3)
C4A C5A C6A C7A -9.0(3)
Zr C5A C6A C7A -67.6(2)
N1A C5A C6A Zr -121.0(3)
C4A C5A C6A Zr 58.6(2)
Cl1 Zr C6A C7A 172.87(17)
C8A Zr C6A C7A 37.59(18)
Cl2 Zr C6A C7A -88.20(17)
C7 Zr C6A C7A 69.7(2)
C8 Zr C6A C7A 30.1(2)
C4 Zr C6A C7A -9.8(2)
C4A Zr C6A C7A 79.4(2)
C6 Zr C6A C7A 101.4(5)
C5 Zr C6A C7A -44.9(4)
C5A Zr C6A C7A 115.1(3)
Cl1 Zr C6A C5A 57.72(19)
C8A Zr C6A C5A -77.6(2)
Cl2 Zr C6A C5A 156.65(19)
C7 Zr C6A C5A -45.5(3)
C8 Zr C6A C5A -85.1(2)
C4 Zr C6A C5A -125.0(2)
C7A Zr C6A C5A -115.1(3)
C4A Zr C6A C5A -35.72(18)
C6 Zr C6A C5A -13.7(6)
C5 Zr C6A C5A -160.1(3)
C5A C6A C7A C8A 7.6(3)
Zr C6A C7A C8A -64.5(2)
C5A C6A C7A C11A -168.4(3)
Zr C6A C7A C11A 119.5(3)
C5A C6A C7A Zr 72.1(2)
Cl1 Zr C7A C8A 105.13(18)
Cl2 Zr C7A C8A -158.04(18)
C7 Zr C7A C8A -18.8(2)
C8 Zr C7A C8A -40.86(19)
C4 Zr C7A C8A -73.24(19)
C6A Zr C7A C8A 114.2(3)
C4A Zr C7A C8A 38.30(18)
C6 Zr C7A C8A -42.6(3)
C5 Zr C7A C8A -85.2(2)
C5A Zr C7A C8A 77.7(2)
Cl1 Zr C7A C6A -9.0(2)
C8A Zr C7A C6A -114.2(3)
Cl2 Zr C7A C6A 87.80(18)
C7 Zr C7A C6A -132.97(18)
C8 Zr C7A C6A -155.03(18)
C4 Zr C7A C6A 172.59(18)
C4A Zr C7A C6A -75.87(19)
C6 Zr C7A C6A -156.7(2)
C5 Zr C7A C6A 160.67(18)
C5A Zr C7A C6A -36.43(18)
Cl1 Zr C7A C11A -129.5(3)
C8A Zr C7A C11A 125.4(4)
Cl2 Zr C7A C11A -32.7(3)
C7 Zr C7A C11A 106.6(3)
C8 Zr C7A C11A 84.5(3)
C4 Zr C7A C11A 52.1(3)
C6A Zr C7A C11A -120.5(4)
C4A Zr C7A C11A 163.7(3)
C6 Zr C7A C11A 82.8(3)
C5 Zr C7A C11A 40.2(3)
C5A Zr C7A C11A -156.9(3)
C6A C7A C8A C4A -3.0(3)
C11A C7A C8A C4A 172.7(3)
Zr C7A C8A C4A -69.0(2)
C6A C7A C8A C1A -174.6(4)
C11A C7A C8A C1A 1.1(6)
Zr C7A C8A C1A 119.3(4)
C6A C7A C8A Zr 66.0(2)
C11A C7A C8A Zr -118.3(3)
C5A C4A C8A C7A -2.6(3)
C3A C4A C8A C7A -169.0(2)
Zr C4A C8A C7A 69.0(2)
C5A C4A C8A C1A 171.9(2)
C3A C4A C8A C1A 5.6(3)
Zr C4A C8A C1A -116.4(2)
C5A C4A C8A Zr -71.7(2)
C3A C4A C8A Zr 122.0(2)
C2A C1A C8A C7A 165.0(4)
C1 C1A C8A C7A -77.5(5)
C2A C1A C8A C4A -6.7(3)
C1 C1A C8A C4A 110.9(3)
C2A C1A C8A Zr -90.5(2)
C1 C1A C8A Zr 27.1(3)
Cl1 Zr C8A C7A -102.04(18)
Cl2 Zr C8A C7A 24.0(2)
C7 Zr C8A C7A 163.57(19)
C8 Zr C8A C7A 135.5(2)
C4 Zr C8A C7A 108.92(19)
C6A Zr C8A C7A -37.75(18)
C4A Zr C8A C7A -113.9(3)
C6 Zr C8A C7A 155.21(18)
C5 Zr C8A C7A 117.9(2)
C5A Zr C8A C7A -77.6(2)
Cl1 Zr C8A C4A 11.9(2)
Cl2 Zr C8A C4A 137.85(16)
C7 Zr C8A C4A -82.54(18)
C8 Zr C8A C4A -110.65(19)
C4 Zr C8A C4A -137.19(19)
C7A Zr C8A C4A 113.9(3)
C6A Zr C8A C4A 76.14(19)
C6 Zr C8A C4A -90.9(2)
C5 Zr C8A C4A -128.21(18)
C5A Zr C8A C4A 36.34(17)
Cl1 Zr C8A C1A 116.1(2)
Cl2 Zr C8A C1A -117.9(2)
C7 Zr C8A C1A 21.7(2)
C8 Zr C8A C1A -6.4(2)
C4 Zr C8A C1A -33.0(2)
C7A Zr C8A C1A -141.9(3)
C6A Zr C8A C1A -179.7(3)
C4A Zr C8A C1A 104.2(3)
C6 Zr C8A C1A 13.3(3)
C5 Zr C8A C1A -24.0(3)
C5A Zr C8A C1A 140.5(3)
C4A C5A N1A C10A -169.4(3)
C6A C5A N1A C10A 10.1(5)
Zr C5A N1A C10A -78.9(4)
C4A C5A N1A C9A -9.7(5)
C6A C5A N1A C9A 169.8(4)
Zr C5A N1A C9A 80.8(4)
